data_1532060
loop_
_publ_author_name
'Raj, P.'
'Malik, S.K.'
'Shashikala, K.'
'Harish Kumar, N.'
'Venkateswara Rao, C.R.'
'Sathyamoorthy, A.'

_publ_section_title
;
 U (Fe1-x Nix) Al Hy system: new hydride phases, structural and magnetic
 properties
;
_journal_name_full 'Physik (Berlin)'
_journal_page_first 885
_journal_page_last 887
_journal_volume 312
_journal_year 2002
_chemical_formula_sum 'Al Fe0.15 H2.4 Ni0.85 U'
_chemical_name_systematic 'U (Fe0.15 Ni0.85) Al H2.4'
_space_group_IT_number 189
_symmetry_space_group_name_Hall 'P -6 -2'
_symmetry_space_group_name_H-M 'P -6 2 m'
_cell_angle_alpha 90
_cell_angle_beta 90
_cell_angle_gamma 120
_cell_formula_units_Z 3
_cell_length_a 7.2202
_cell_length_b 7.2202
_cell_length_c 4.0199
_cell_volume 181.487
_citation_journal_id_ASTM PHYBE3
_cod_data_source_file Raj_PHYBE3_2002_1737.cif
_cod_data_source_block H2.4Al1Fe0.15Ni0.85U1
_cod_original_cell_volume 181.4865
_cod_original_formula_sum 'H2.4 Al1 Fe0.15 Ni0.85 U1'
_cod_database_code 1532060

loop_
_symmetry_equiv_pos_as_xyz
x,y,z
-x+y,-x,-z
-y,x-y,z
x,y,-z
-x+y,-x,z
-y,x-y,-z
y,x,z
x-y,-y,-z
-x,-x+y,z
y,x,-z
x-y,-y,z
-x,-x+y,-z

loop_
_atom_site_label
_atom_site_type_symbol
_atom_site_fract_x
_atom_site_fract_y
_atom_site_fract_z
_atom_site_occupancy
_atom_site_U_iso_or_equiv
Ni1 Ni 0 0 0 0.85 0.0
U1 U 0.667 0 0.5 1 0.0
Fe1 Fe 0 0 0 0.15 0.0
Fe2 Fe 0.3333 0.6667 0 0.15 0.0
Ni2 Ni 0.3333 0.6667 0 0.85 0.0
Al1 Al 0.327 0 0 1 0.0
